data_7022276
loop_
_publ_author_name
'Cubanski, John R.'
'Cameron, Scott A.'
'Crowley, James D.'
'Blackman, Allan G.'

_publ_section_title
;
 Low symmetry pyrazole-based tripodal tetraamine ligands: metal complexes
 and ligand decomposition reactions.
;
_journal_issue 6
_journal_name_full 'Dalton transactions (Cambridge, England : 2003)'
_journal_page_first 2174
_journal_page_last 2185
_journal_paper_doi 10.1039/c2dt32200e
_journal_volume 42
_journal_year 2013
_chemical_formula_sum 'C14 H22 Cl2 N7 O9.8 Zn'
_chemical_formula_weight 581.46
_chemical_name_systematic
;
?
;
_space_group_IT_number 2
_symmetry_cell_setting triclinic
_symmetry_space_group_name_Hall '-P 1'
_symmetry_space_group_name_H-M 'P -1'
_atom_sites_solution_hydrogens geom
_atom_sites_solution_primary direct
_atom_sites_solution_secondary difmap
_audit_creation_method SHELXL-97
_cell_angle_alpha 85.883(3)
_cell_angle_beta 80.308(3)
_cell_angle_gamma 66.163(3)
_cell_formula_units_Z 2
_cell_length_a 8.6197(5)
_cell_length_b 8.9389(5)
_cell_length_c 16.1896(9)
_cell_measurement_reflns_used 4637
_cell_measurement_temperature 89(2)
_cell_measurement_theta_max 25.56
_cell_measurement_theta_min 2.49
_cell_volume 1124.72(11)
_computing_cell_refinement 'Bruker SAINT'
_computing_data_collection 'Bruker APEX2'
_computing_data_reduction 'Bruker SAINT'
_computing_molecular_graphics 'Bruker SHELXTL'
_computing_publication_material 'Bruker SHELXTL'
_computing_structure_refinement 'SHELXL-97 (Sheldrick, 2008)'
_computing_structure_solution 'SHELXS-97 (Sheldrick, 2008)'
_diffrn_ambient_temperature 89(2)
_diffrn_measured_fraction_theta_full 0.988
_diffrn_measured_fraction_theta_max 0.988
_diffrn_measurement_device_type 'Bruker APEX-II CCD'
_diffrn_measurement_method '\f and \w scans'
_diffrn_radiation_monochromator graphite
_diffrn_radiation_source 'fine-focus sealed tube'
_diffrn_radiation_type MoK\a
_diffrn_radiation_wavelength 0.71073
_diffrn_reflns_av_R_equivalents 0.0407
_diffrn_reflns_av_sigmaI/netI 0.0438
_diffrn_reflns_limit_h_max 10
_diffrn_reflns_limit_h_min -10
_diffrn_reflns_limit_k_max 11
_diffrn_reflns_limit_k_min -11
_diffrn_reflns_limit_l_max 20
_diffrn_reflns_limit_l_min -20
_diffrn_reflns_number 18216
_diffrn_reflns_theta_full 26.42
_diffrn_reflns_theta_max 26.42
_diffrn_reflns_theta_min 2.73
_exptl_absorpt_coefficient_mu 1.395
_exptl_absorpt_correction_T_max 0.9210
_exptl_absorpt_correction_T_min 0.7045
_exptl_absorpt_correction_type multi-scan
_exptl_absorpt_process_details SADABS
_exptl_crystal_colour colorless
_exptl_crystal_density_diffrn 1.717
_exptl_crystal_density_method 'not measured'
_exptl_crystal_F_000 595
_exptl_crystal_size_max 0.27
_exptl_crystal_size_mid 0.23
_exptl_crystal_size_min 0.06
_refine_diff_density_max 1.135
_refine_diff_density_min -0.766
_refine_diff_density_rms 0.104
_refine_ls_extinction_method none
_refine_ls_goodness_of_fit_ref 0.977
_refine_ls_hydrogen_treatment constr
_refine_ls_matrix_type full
_refine_ls_number_parameters 345
_refine_ls_number_reflns 4561
_refine_ls_number_restraints 183
_refine_ls_restrained_S_all 1.093
_refine_ls_R_factor_all 0.0804
_refine_ls_R_factor_gt 0.0603
_refine_ls_shift/su_max 0.001
_refine_ls_shift/su_mean 0.000
_refine_ls_structure_factor_coef Fsqd
_refine_ls_weighting_details 'calc w=1/[\s^2^(Fo^2^)+(0.0987P)^2^+2.9712P] where P=(Fo^2^+2Fc^2^)/3'
_refine_ls_weighting_scheme calc
_refine_ls_wR_factor_gt 0.1583
_refine_ls_wR_factor_ref 0.1744
_reflns_number_gt 3491
_reflns_number_total 4561
_reflns_threshold_expression >2sigma(I)
_cod_data_source_file c2dt32200e.txt
_cod_data_source_block ZnbepzOH2
_cod_depositor_comments
;
The following automatic conversions were performed:

'_symmetry_cell_setting' value 'Triclinic' changed to 'triclinic'
according to /home/saulius/struct/CIF-dictionaries/cif_core.dic
dictionary named 'cif_core.dic' version 2.4.2 from 2011-04-26.

Automatic conversion script
Id: cif_fix_values 1891 2012-01-12 08:04:46Z andrius 
;
_cod_original_sg_symbol_H-M 'P-1 '
_cod_original_formula_sum 'C14 H22 Cl2 N7 O9.80 Zn'
_cod_database_code 7022276

loop_
_symmetry_equiv_pos_as_xyz
'x, y, z'
'-x, -y, -z'

loop_
_atom_site_label
_atom_site_type_symbol
_atom_site_fract_x
_atom_site_fract_y
_atom_site_fract_z
_atom_site_U_iso_or_equiv
_atom_site_adp_type
_atom_site_occupancy
_atom_site_symmetry_multiplicity
_atom_site_calc_flag
_atom_site_refinement_flags
_atom_site_disorder_assembly
_atom_site_disorder_group
Zn1 Zn 0.43492(8) 0.44839(7) 0.24889(3) 0.0334(2) Uani 1 1 d . . .
N2 N 0.4298(6) 0.6385(6) 0.3904(3) 0.0463(12) Uani 1 1 d D . .
N3 N 0.5212(6) 0.5000(5) 0.3467(3) 0.0353(10) Uani 1 1 d . A .
N4 N 0.0839(8) 0.4920(6) 0.2315(3) 0.0530(14) Uani 1 1 d D . .
N5 N 0.2491(7) 0.3845(6) 0.2235(3) 0.0404(11) Uani 1 1 d . A .
N6 N 0.4934(6) 0.6616(5) 0.1034(3) 0.0307(9) Uani 1 1 d . . .
N7 N 0.5454(6) 0.5093(5) 0.1384(3) 0.0338(10) Uani 1 1 d . A .
C2 C 0.5266(9) 0.6657(8) 0.4403(5) 0.0546(17) Uani 1 1 d . A .
H2 H 0.4892 0.7545 0.4779 0.066 Uiso 1 1 calc R . .
C3 C 0.6850(8) 0.5456(8) 0.4275(4) 0.0502(15) Uani 1 1 d . . .
H3 H 0.7807 0.5329 0.4533 0.060 Uiso 1 1 calc R A .
C4 C 0.6779(8) 0.4444(8) 0.3686(4) 0.0458(14) Uani 1 1 d . A .
H4 H 0.7717 0.3484 0.3467 0.055 Uiso 1 1 calc R . .
C7 C -0.0087(10) 0.4412(8) 0.1906(4) 0.0530(16) Uani 1 1 d . . .
H7 H -0.1276 0.4966 0.1873 0.064 Uiso 1 1 calc R . .
C8 C 0.1006(9) 0.2940(8) 0.1543(4) 0.0495(16) Uani 1 1 d . . .
H8 H 0.0730 0.2272 0.1213 0.059 Uiso 1 1 calc R A .
C9 C 0.2596(9) 0.2634(7) 0.1760(3) 0.0442(14) Uani 1 1 d . A .
H9 H 0.3614 0.1697 0.1594 0.053 Uiso 1 1 calc R . .
C12 C 0.5932(7) 0.6623(6) 0.0307(3) 0.0327(11) Uani 1 1 d . . .
H12 H 0.5819 0.7543 -0.0049 0.039 Uiso 1 1 calc R . .
C13 C 0.7159(7) 0.5049(7) 0.0166(3) 0.0365(12) Uani 1 1 d . . .
H13 H 0.8053 0.4666 -0.0297 0.044 Uiso 1 1 calc R A .
C14 C 0.6798(7) 0.4156(6) 0.0847(3) 0.0348(12) Uani 1 1 d . A .
H14 H 0.7427 0.3018 0.0923 0.042 Uiso 1 1 calc R . .
C1 C 0.2575(12) 0.7283(12) 0.3691(7) 0.039(2) Uani 0.60 1 d PD A 1
H1A H 0.2205 0.8456 0.3816 0.047 Uiso 0.60 1 calc PR A 1
H1B H 0.1772 0.6886 0.4052 0.047 Uiso 0.60 1 calc PR A 1
N1 N 0.2454(10) 0.7118(9) 0.2801(5) 0.0306(17) Uani 0.60 1 d PD A 1
C6 C -0.0007(13) 0.6241(11) 0.2985(6) 0.037(2) Uani 0.60 1 d PD A 1
H6A H -0.1271 0.6676 0.3025 0.044 Uiso 0.60 1 calc PR A 1
H6B H 0.0306 0.5779 0.3537 0.044 Uiso 0.60 1 calc PR A 1
C5 C 0.0616(11) 0.7591(11) 0.2739(6) 0.0356(19) Uani 0.60 1 d PD A 1
H7A H 0.0434 0.7931 0.2155 0.043 Uiso 0.60 1 calc PR A 1
H7B H -0.0085 0.8547 0.3105 0.043 Uiso 0.60 1 calc PR A 1
C10 C 0.3096(13) 0.8241(10) 0.2280(5) 0.037(2) Uani 0.60 1 d PD A 1
H10A H 0.4220 0.8091 0.2426 0.044 Uiso 0.60 1 calc PR A 1
H10B H 0.2289 0.9382 0.2415 0.044 Uiso 0.60 1 calc PR A 1
C11 C 0.3300(17) 0.7976(12) 0.1347(7) 0.037(3) Uani 0.60 1 d P A 1
H11A H 0.2333 0.7738 0.1228 0.044 Uiso 0.60 1 calc PR A 1
H11B H 0.3250 0.8992 0.1044 0.044 Uiso 0.60 1 calc PR A 1
C101 C 0.0615(18) 0.6399(16) 0.2721(9) 0.028(3) Uiso 0.40 1 d PD A 2
H10C H 0.0312 0.6261 0.3331 0.034 Uiso 0.40 1 calc PR A 2
H10D H -0.0386 0.7302 0.2533 0.034 Uiso 0.40 1 calc PR A 2
C106 C 0.2361(17) 0.7090(19) 0.4089(9) 0.034(4) Uiso 0.40 1 d PD A 2
H10E H 0.1938 0.7817 0.4583 0.041 Uiso 0.40 1 calc PR A 2
H10F H 0.1933 0.6209 0.4196 0.041 Uiso 0.40 1 calc PR A 2
C105 C 0.1790(16) 0.8049(15) 0.3300(7) 0.027(2) Uiso 0.40 1 d PD A 2
H10G H 0.0563 0.8793 0.3424 0.033 Uiso 0.40 1 calc PR A 2
H10H H 0.2459 0.8725 0.3126 0.033 Uiso 0.40 1 calc PR A 2
N101 N 0.2038(15) 0.6928(13) 0.2599(6) 0.024(3) Uiso 0.40 1 d PD A 2
C110 C 0.2038(15) 0.7855(14) 0.1797(7) 0.024(2) Uiso 0.40 1 d PD A 2
H11C H 0.1083 0.8949 0.1869 0.029 Uiso 0.40 1 calc PR A 2
H11D H 0.1830 0.7276 0.1357 0.029 Uiso 0.40 1 calc PR A 2
C111 C 0.370(2) 0.806(2) 0.1513(11) 0.025(4) Uiso 0.40 1 d P A 2
H11E H 0.3494 0.9052 0.1159 0.030 Uiso 0.40 1 calc PR A 2
H11F H 0.4176 0.8193 0.2006 0.030 Uiso 0.40 1 calc PR A 2
O1 O 0.6387(14) 0.2139(15) 0.2494(7) 0.039(3) Uani 0.60 1 d P A 1
H1X H 0.6249 0.1401 0.2724 0.047 Uiso 0.60 1 d P B 1
H1Y H 0.7043 0.1492 0.2112 0.047 Uiso 0.60 1 d P C 1
O2 O 0.571(2) 0.204(3) 0.2636(15) 0.060(6) Uani 0.40 1 d P A 2
H2X H 0.6769 0.1628 0.2191 0.072 Uiso 0.40 1 d P D 2
H2Y H 0.6111 0.1415 0.3052 0.072 Uiso 0.40 1 d P E 2
Cl11 Cl 0.7840(13) 0.9108(11) 0.0973(6) 0.071(4) Uani 0.50 1 d PD F 1
O11 O 0.9209(12) 0.7662(12) 0.0694(7) 0.053(3) Uiso 0.50 1 d PD F 1
O12 O 0.8327(14) 1.0207(12) 0.1357(7) 0.057(3) Uiso 0.50 1 d PD F 1
O13 O 0.6822(12) 0.9865(10) 0.0330(6) 0.043(2) Uiso 0.50 1 d PD F 1
O14 O 0.6796(17) 0.8641(17) 0.1687(7) 0.082(5) Uiso 0.50 1 d PD F 1
Cl15 Cl 0.7928(9) 0.9063(8) 0.0933(4) 0.032(2) Uani 0.50 1 d PDU G 2
O15 O 0.8677(12) 1.0200(10) 0.1136(6) 0.035(2) Uiso 0.50 1 d PD G 2
O16 O 0.6380(13) 0.9937(14) 0.0590(8) 0.064(3) Uiso 0.50 1 d PD G 2
O17 O 0.7286(16) 0.8300(14) 0.1668(6) 0.050(3) Uiso 0.50 1 d PD G 2
O18 O 0.9309(11) 0.7862(11) 0.0445(6) 0.044(3) Uiso 0.50 1 d PD G 2
Cl21 Cl 0.8068(4) 0.7950(4) 0.5731(2) 0.0239(7) Uani 0.50 1 d PD H 1
O21 O 0.7421(11) 0.6760(9) 0.5895(5) 0.0401(18) Uiso 0.50 1 d PD H 1
O22 O 0.6683(14) 0.9311(13) 0.6135(8) 0.074(3) Uiso 0.50 1 d PD H 1
O23 O 0.838(2) 0.8427(19) 0.4864(7) 0.094(5) Uiso 0.50 1 d PD H 1
O24 O 0.9321(11) 0.7921(11) 0.6228(6) 0.051(2) Uiso 0.50 1 d PD H 1
Cl25 Cl 0.8416(6) 0.8143(5) 0.5625(3) 0.0375(13) Uiso 0.50 1 d PD I 2
O25 O 0.8352(16) 0.6536(12) 0.5861(7) 0.070(3) Uiso 0.50 1 d PD I 2
O26 O 0.9771(19) 0.834(2) 0.5920(11) 0.124(6) Uiso 0.50 1 d PD I 2
O27 O 0.8868(14) 0.7863(14) 0.4768(5) 0.053(3) Uiso 0.50 1 d PD I 2
O28 O 0.6887(12) 0.9562(12) 0.5786(7) 0.061(3) Uiso 0.50 1 d PD I 2
O3 O 0.6347(11) 0.0593(11) 0.3937(6) 0.046(2) Uiso 0.50 1 d P J 1
H3X H 0.7039 -0.0214 0.4213 0.055 Uiso 0.50 1 d P K 1
H3Y H 0.5365 0.0459 0.3891 0.055 Uiso 0.50 1 d P L 1
O4 O 0.653(2) -0.014(2) 0.3693(11) 0.060(4) Uiso 0.30 1 d P M 2

loop_
_atom_site_aniso_label
_atom_site_aniso_U_11
_atom_site_aniso_U_22
_atom_site_aniso_U_33
_atom_site_aniso_U_23
_atom_site_aniso_U_13
_atom_site_aniso_U_12
Zn1 0.0531(4) 0.0215(3) 0.0270(3) 0.0043(2) -0.0174(3) -0.0127(3)
N2 0.045(3) 0.034(2) 0.068(3) -0.005(2) -0.024(3) -0.016(2)
N3 0.042(3) 0.035(2) 0.033(2) 0.0062(18) -0.0173(19) -0.015(2)
N4 0.086(4) 0.032(3) 0.051(3) 0.001(2) -0.036(3) -0.024(3)
N5 0.070(3) 0.034(2) 0.030(2) 0.0065(18) -0.015(2) -0.032(2)
N6 0.038(2) 0.021(2) 0.030(2) 0.0016(16) -0.0066(18) -0.0083(17)
N7 0.046(3) 0.021(2) 0.032(2) -0.0001(17) -0.0133(19) -0.0076(18)
C2 0.057(4) 0.052(4) 0.068(4) -0.020(3) -0.019(3) -0.029(3)
C3 0.047(4) 0.062(4) 0.049(4) -0.006(3) -0.022(3) -0.023(3)
C4 0.047(3) 0.051(4) 0.039(3) -0.004(3) -0.018(3) -0.014(3)
C7 0.082(5) 0.045(3) 0.047(3) 0.003(3) -0.029(3) -0.033(3)
C8 0.085(5) 0.047(3) 0.039(3) 0.004(3) -0.013(3) -0.049(4)
C9 0.073(4) 0.041(3) 0.033(3) -0.003(2) -0.006(3) -0.038(3)
C12 0.038(3) 0.033(3) 0.032(3) -0.002(2) -0.008(2) -0.017(2)
C13 0.036(3) 0.038(3) 0.038(3) -0.008(2) -0.002(2) -0.018(2)
C14 0.037(3) 0.028(3) 0.040(3) -0.005(2) -0.016(2) -0.008(2)
C1 0.042(6) 0.035(5) 0.043(6) -0.002(5) -0.015(5) -0.016(4)
N1 0.040(5) 0.028(4) 0.031(4) 0.008(3) -0.014(4) -0.020(4)
C6 0.036(5) 0.046(6) 0.036(5) -0.001(4) -0.008(4) -0.022(5)
C5 0.042(5) 0.033(5) 0.037(5) 0.004(4) -0.014(4) -0.018(4)
C10 0.053(6) 0.019(4) 0.038(5) 0.001(3) -0.003(4) -0.016(4)
C11 0.049(7) 0.019(5) 0.040(6) 0.006(4) -0.012(5) -0.009(4)
O1 0.051(7) 0.022(4) 0.029(4) 0.002(3) -0.003(4) -0.001(4)
O2 0.062(13) 0.029(6) 0.092(15) 0.018(8) -0.040(11) -0.012(9)
Cl11 0.073(7) 0.039(5) 0.104(7) -0.017(4) -0.059(5) -0.005(4)
Cl15 0.038(4) 0.011(3) 0.039(3) -0.004(2) -0.017(2) 0.002(2)
Cl21 0.0213(14) 0.0220(13) 0.0317(15) 0.0093(10) -0.0082(11) -0.0119(12)

loop_
_atom_type_symbol
_atom_type_description
_atom_type_scat_dispersion_real
_atom_type_scat_dispersion_imag
_atom_type_scat_source
C C 0.0033 0.0016 'International Tables Vol C Tables 4.2.6.8 and 6.1.1.4'
H H 0.0000 0.0000 'International Tables Vol C Tables 4.2.6.8 and 6.1.1.4'
N N 0.0061 0.0033 'International Tables Vol C Tables 4.2.6.8 and 6.1.1.4'
O O 0.0106 0.0060 'International Tables Vol C Tables 4.2.6.8 and 6.1.1.4'
Cl Cl 0.1484 0.1585 'International Tables Vol C Tables 4.2.6.8 and 6.1.1.4'
Zn Zn 0.2839 1.4301 'International Tables Vol C Tables 4.2.6.8 and 6.1.1.4'

loop_
_geom_angle_atom_site_label_1
_geom_angle_atom_site_label_2
_geom_angle_atom_site_label_3
_geom_angle
N3 Zn1 N5 140.62(19)
N3 Zn1 N7 111.57(18)
N5 Zn1 N7 107.08(18)
N3 Zn1 O2 91.2(7)
N5 Zn1 O2 85.6(5)
N7 Zn1 O2 105.5(6)
N3 Zn1 O1 86.2(3)
N5 Zn1 O1 99.8(3)
N7 Zn1 O1 92.1(3)
O2 Zn1 O1 17.1(5)
N3 Zn1 N101 92.0(3)
N5 Zn1 N101 78.3(3)
N7 Zn1 N101 93.3(3)
O2 Zn1 N101 158.2(6)
O1 Zn1 N101 174.5(4)
N3 Zn1 N1 77.7(2)
N5 Zn1 N1 92.4(2)
N7 Zn1 N1 94.2(2)
O2 Zn1 N1 159.9(7)
O1 Zn1 N1 163.9(4)
N101 Zn1 N1 15.1(3)
N3 N2 C2 110.3(5)
N3 N2 C1 114.1(5)
C2 N2 C1 135.4(6)
N3 N2 C106 122.5(7)
C2 N2 C106 122.4(8)
C1 N2 C106 26.0(5)
C4 N3 N2 105.3(4)
C4 N3 Zn1 131.9(4)
N2 N3 Zn1 120.5(3)
C7 N4 N5 111.3(5)
C7 N4 C101 137.3(8)
N5 N4 C101 110.7(7)
C7 N4 C6 121.8(7)
N5 N4 C6 124.4(5)
C101 N4 C6 26.4(5)
C9 N5 N4 105.7(5)
C9 N5 Zn1 130.1(5)
N4 N5 Zn1 121.4(3)
C12 N6 N7 111.0(4)
C12 N6 C111 126.1(8)
N7 N6 C111 121.5(8)
C12 N6 C11 124.9(6)
N7 N6 C11 123.1(6)
C111 N6 C11 19.7(7)
C14 N7 N6 105.1(4)
C14 N7 Zn1 129.5(4)
N6 N7 Zn1 125.4(3)
C3 C2 N2 108.4(5)
C3 C2 H2 125.8
N2 C2 H2 125.8
C2 C3 C4 105.0(5)
C2 C3 H3 127.5
C4 C3 H3 127.5
N3 C4 C3 110.9(6)
N3 C4 H4 124.5
C3 C4 H4 124.5
N4 C7 C8 107.1(6)
N4 C7 H7 126.4
C8 C7 H7 126.4
C7 C8 C9 105.6(5)
C7 C8 H8 127.2
C9 C8 H8 127.2
N5 C9 C8 110.3(6)
N5 C9 H9 124.8
C8 C9 H9 124.8
N6 C12 C13 107.6(5)
N6 C12 H12 126.2
C13 C12 H12 126.2
C14 C13 C12 104.8(5)
C14 C13 H13 127.6
C12 C13 H13 127.6
N7 C14 C13 111.5(5)
N7 C14 H14 124.3
C13 C14 H14 124.3
N2 C1 N1 113.7(8)
N2 C1 H1A 108.8
N1 C1 H1A 108.8
N2 C1 H1B 108.8
N1 C1 H1B 108.8
H1A C1 H1B 107.7
C10 N1 C1 109.1(8)
C10 N1 C5 109.4(7)
C1 N1 C5 107.6(7)
C10 N1 Zn1 108.4(5)
C1 N1 Zn1 103.1(5)
C5 N1 Zn1 118.8(6)
C5 C6 N4 107.9(8)
C5 C6 H6A 110.1
N4 C6 H6A 110.1
C5 C6 H6B 110.1
N4 C6 H6B 110.1
H6A C6 H6B 108.4
N1 C5 C6 113.8(7)
N1 C5 H7A 108.8
C6 C5 H7A 108.8
N1 C5 H7B 108.8
C6 C5 H7B 108.8
H7A C5 H7B 107.7
N1 C10 C11 113.4(8)
N1 C10 H10A 108.9
C11 C10 H10A 108.9
N1 C10 H10B 108.9
C11 C10 H10B 108.9
H10A C10 H10B 107.7
N6 C11 C10 112.2(9)
N6 C11 H11A 109.2
C10 C11 H11A 109.2
N6 C11 H11B 109.2
C10 C11 H11B 109.2
H11A C11 H11B 107.9
N4 C101 N101 118.9(11)
N4 C101 H10C 107.6
N101 C101 H10C 107.6
N4 C101 H10D 107.6
N101 C101 H10D 107.6
H10C C101 H10D 107.0
N2 C106 C105 104.4(10)
N2 C106 H10E 110.9
C105 C106 H10E 110.9
N2 C106 H10F 110.9
C105 C106 H10F 110.9
H10E C106 H10F 108.9
N101 C105 C106 111.3(11)
N101 C105 H10G 109.4
C106 C105 H10G 109.4
N101 C105 H10H 109.4
C106 C105 H10H 109.4
H10G C105 H10H 108.0
C101 N101 C110 109.8(10)
C101 N101 C105 108.8(10)
C110 N101 C105 108.1(9)
C101 N101 Zn1 101.5(8)
C110 N101 Zn1 109.9(7)
C105 N101 Zn1 118.4(8)
N101 C110 C111 112.8(11)
N101 C110 H11C 109.0
C111 C110 H11C 109.0
N101 C110 H11D 109.0
C111 C110 H11D 109.0
H11C C110 H11D 107.8
N6 C111 C110 109.4(12)
N6 C111 H11E 109.8
C110 C111 H11E 109.8
N6 C111 H11F 109.8
C110 C111 H11F 109.8
H11E C111 H11F 108.2
Zn1 O1 H1X 121.6
Zn1 O1 H1Y 133.2
H1X O1 H1Y 88.0
Zn1 O1 H2X 128.9
H1X O1 H2X 83.7
H1Y O1 H2X 10.2
Zn1 O1 H2Y 110.1
H1X O1 H2Y 24.3
H1Y O1 H2Y 109.2
H2X O1 H2Y 106.5
Zn1 O2 H1X 162.7
Zn1 O2 H1Y 112.8
H1X O2 H1Y 64.2
Zn1 O2 H2X 110.8
H1X O2 H2X 66.6
H1Y O2 H2X 2.5
Zn1 O2 H2Y 135.1
H1X O2 H2Y 36.3
H1Y O2 H2Y 97.4
H2X O2 H2Y 99.8
O11 Cl11 O12 113.8(8)
O11 Cl11 O13 111.3(8)
O12 Cl11 O13 112.9(8)
O11 Cl11 O14 106.0(8)
O12 Cl11 O14 102.2(8)
O13 Cl11 O14 109.9(8)
O18 Cl15 O16 118.9(8)
O18 Cl15 O17 109.8(8)
O16 Cl15 O17 100.5(8)
O18 Cl15 O15 103.2(7)
O16 Cl15 O15 110.7(7)
O17 Cl15 O15 114.2(7)
O21 Cl21 O22 100.5(7)
O21 Cl21 O24 117.2(6)
O22 Cl21 O24 96.3(6)
O21 Cl21 O23 117.7(7)
O22 Cl21 O23 106.6(8)
O24 Cl21 O23 114.2(8)
O27 Cl25 O28 109.9(7)
O27 Cl25 O26 108.1(9)
O28 Cl25 O26 110.2(8)
O27 Cl25 O25 96.7(7)
O28 Cl25 O25 118.3(7)
O26 Cl25 O25 112.3(9)
H3X O3 H3Y 112.2
H3X O4 H3Y 100.7

loop_
_geom_bond_atom_site_label_1
_geom_bond_atom_site_label_2
_geom_bond_distance
Zn1 N3 2.014(4)
Zn1 N5 2.014(5)
Zn1 N7 2.027(4)
Zn1 O2 2.04(2)
Zn1 O1 2.123(12)
Zn1 N101 2.278(12)
Zn1 N1 2.291(7)
N2 N3 1.343(7)
N2 C2 1.351(7)
N2 C1 1.462(10)
N2 C106 1.511(14)
N3 C4 1.338(7)
N4 C7 1.340(8)
N4 N5 1.349(8)
N4 C101 1.446(13)
N4 C6 1.524(10)
N5 C9 1.338(7)
N6 C12 1.338(7)
N6 N7 1.363(6)
N6 C111 1.467(18)
N6 C11 1.477(12)
N7 C14 1.334(7)
C2 C3 1.346(9)
C2 H2 0.9500
C3 C4 1.385(8)
C3 H3 0.9500
C4 H4 0.9500
C7 C8 1.374(9)
C7 H7 0.9500
C8 C9 1.385(9)
C8 H8 0.9500
C9 H9 0.9500
C12 C13 1.383(7)
C12 H12 0.9500
C13 C14 1.382(8)
C13 H13 0.9500
C14 H14 0.9500
C1 N1 1.485(12)
C1 H1A 0.9900
C1 H1B 0.9900
N1 C10 1.481(10)
N1 C5 1.485(11)
C6 C5 1.512(12)
C6 H6A 0.9900
C6 H6B 0.9900
C5 H7A 0.9900
C5 H7B 0.9900
C10 C11 1.515(15)
C10 H10A 0.9900
C10 H10B 0.9900
C11 H11A 0.9900
C11 H11B 0.9900
C101 N101 1.462(15)
C101 H10C 0.9900
C101 H10D 0.9900
C106 C105 1.523(15)
C106 H10E 0.9900
C106 H10F 0.9900
C105 N101 1.500(13)
C105 H10G 0.9900
C105 H10H 0.9900
N101 C110 1.489(13)
C110 C111 1.51(2)
C110 H11C 0.9900
C110 H11D 0.9900
C111 H11E 0.9900
C111 H11F 0.9900
O1 H1X 0.7752
O1 H1Y 0.8400
O1 H2X 0.6430
O1 H2Y 1.1217
O2 H1X 0.5995
O2 H1Y 1.2453
O2 H2X 1.0138
O2 H2Y 0.8684
Cl11 O11 1.393(10)
Cl11 O12 1.427(10)
Cl11 O13 1.428(10)
Cl11 O14 1.484(11)
Cl15 O18 1.402(9)
Cl15 O16 1.430(10)
Cl15 O17 1.468(9)
Cl15 O15 1.486(9)
Cl21 O21 1.380(8)
Cl21 O22 1.418(10)
Cl21 O24 1.443(8)
Cl21 O23 1.450(11)
Cl25 O27 1.389(9)
Cl25 O28 1.413(9)
Cl25 O26 1.413(12)
Cl25 O25 1.480(9)
O3 H3X 0.8789
O3 H3Y 0.9179
O4 H3X 0.9991
O4 H3Y 0.9366

loop_
_geom_hbond_atom_site_label_D
_geom_hbond_atom_site_label_H
_geom_hbond_atom_site_label_A
_geom_hbond_distance_DH
_geom_hbond_distance_HA
_geom_hbond_distance_DA
_geom_hbond_angle_DHA
_geom_hbond_site_symmetry_A
O1 H1X O3 0.78 2.05 2.629(14) 132.0 .
O1 H1Y O12 0.84 1.66 2.500(15) 179.5 1_545
O2 H2Y O3 0.87 1.57 2.42(2) 164.3 .
O2 H2X O15 1.01 2.22 3.20(3) 161.6 1_545
O3 H3Y O22 0.92 1.70 2.600(14) 166.3 2_666
O3 H3X O23 0.88 1.74 2.609(16) 171.0 1_545
